data_7060294
loop_
_publ_author_name
'Xin, Yu'
'Zhou, Jun'
'Xing, Yong Heng'
'Bai, Feng Ying'
'Sun, Li Xian'

_publ_section_title
;
 A series of porous 3D inorganic--organic hybrid framework crystalline
 materials based on 5-aminoisophthalic acid for photocatalytic degradation
 of crystal violet
;
_journal_issue 7
_journal_name_full 'New Journal of Chemistry'
_journal_page_first 3432
_journal_page_last 3440
_journal_paper_doi 10.1039/D0NJ05472K
_journal_volume 45
_journal_year 2021
_chemical_formula_moiety '2(H2 O), C13 H9 Fe N2 O4'
_chemical_formula_sum 'C13 H13 Fe N2 O6'
_chemical_formula_weight 349.10
_space_group_crystal_system monoclinic
_space_group_IT_number 14
_space_group_name_Hall '-P 2ybc'
_space_group_name_H-M_alt 'P 1 21/c 1'
_atom_sites_solution_hydrogens mixed
_audit_block_doi 10.5517/ccdc.csd.cc25qjjz
_audit_creation_date 2020-07-12
_audit_creation_method
;
Olex2 1.2
(compiled 2018.05.29 svn.r3508 for OlexSys, GUI svn.r5506)
;
_audit_update_record
;
2020-07-20 deposited with the CCDC.	2020-12-28 downloaded from the CCDC.
;
_cell_angle_alpha 90
_cell_angle_beta 108.418(4)
_cell_angle_gamma 90
_cell_formula_units_Z 4
_cell_length_a 12.228(3)
_cell_length_b 7.6950(16)
_cell_length_c 16.114(4)
_cell_measurement_reflns_used 1135
_cell_measurement_temperature 293.15
_cell_measurement_theta_max 22.532
_cell_measurement_theta_min 2.664
_cell_volume 1438.6(6)
_computing_cell_refinement 'SAINT v8.34A (Bruker, 2013)'
_computing_data_reduction 'SAINT v8.34A (Bruker, 2013)'
_computing_molecular_graphics 'Olex2 (Dolomanov et al., 2009)'
_computing_publication_material 'Olex2 (Dolomanov et al., 2009)'
_computing_structure_refinement 'ShelXL (Sheldrick, 2015)'
_computing_structure_solution 'SHELXS-97 (Sheldrick, 1990)'
_diffrn_ambient_temperature 293.15
_diffrn_measured_fraction_theta_full 0.998
_diffrn_measured_fraction_theta_max 0.981
_diffrn_measurement_device_type 'CCD area detector'
_diffrn_measurement_method 'phi and omega scans'
_diffrn_radiation_monochromator graphite
_diffrn_radiation_type MoK\a
_diffrn_radiation_wavelength 0.71073
_diffrn_reflns_av_R_equivalents 0.0707
_diffrn_reflns_av_unetI/netI 0.0982
_diffrn_reflns_Laue_measured_fraction_full 0.998
_diffrn_reflns_Laue_measured_fraction_max 0.981
_diffrn_reflns_limit_h_max 15
_diffrn_reflns_limit_h_min -16
_diffrn_reflns_limit_k_max 10
_diffrn_reflns_limit_k_min -6
_diffrn_reflns_limit_l_max 20
_diffrn_reflns_limit_l_min -20
_diffrn_reflns_number 8995
_diffrn_reflns_point_group_measured_fraction_full 0.998
_diffrn_reflns_point_group_measured_fraction_max 0.981
_diffrn_reflns_theta_full 25.242
_diffrn_reflns_theta_max 28.223
_diffrn_reflns_theta_min 1.755
_exptl_absorpt_coefficient_mu 1.079
_exptl_absorpt_correction_T_max 0.7457
_exptl_absorpt_correction_T_min 0.6504
_exptl_absorpt_correction_type none
_exptl_absorpt_process_details
;
SADABS-2014/5 (Bruker,2014/5) was used for absorption correction.
wR2(int) was 0.0539 before and 0.0428 after correction.
The Ratio of minimum to maximum transmission is 0.8722.
The \l/2 correction factor is 0.00150.
;
_exptl_crystal_colour 'clear light colourless'
_exptl_crystal_colour_lustre clear
_exptl_crystal_colour_modifier light
_exptl_crystal_colour_primary colourless
_exptl_crystal_density_diffrn 1.612
_exptl_crystal_density_method 'not measured'
_exptl_crystal_description block
_exptl_crystal_F_000 716
_exptl_crystal_size_max 0.51
_exptl_crystal_size_mid 0.41
_exptl_crystal_size_min 0.3
_refine_diff_density_max 1.177
_refine_diff_density_min -0.498
_refine_diff_density_rms 0.114
_refine_ls_extinction_coef 0.010(3)
_refine_ls_extinction_expression Fc^*^=kFc[1+0.001xFc^2^\l^3^/sin(2\q)]^-1/4^
_refine_ls_extinction_method 'SHELXL-2018/3 (Sheldrick 2018)'
_refine_ls_goodness_of_fit_ref 1.022
_refine_ls_hydrogen_treatment constr
_refine_ls_matrix_type full
_refine_ls_number_parameters 200
_refine_ls_number_reflns 3487
_refine_ls_number_restraints 0
_refine_ls_restrained_S_all 1.022
_refine_ls_R_factor_all 0.1601
_refine_ls_R_factor_gt 0.0730
_refine_ls_shift/su_max 0.000
_refine_ls_shift/su_mean 0.000
_refine_ls_structure_factor_coef Fsqd
_refine_ls_weighting_details 'w=1/[\s^2^(Fo^2^)+(0.1317P)^2^+0.9128P] where P=(Fo^2^+2Fc^2^)/3'
_refine_ls_weighting_scheme calc
_refine_ls_wR_factor_gt 0.2046
_refine_ls_wR_factor_ref 0.2562
_reflns_Friedel_coverage 0.000
_reflns_number_gt 1669
_reflns_number_total 3487
_reflns_threshold_expression 'I > 2\s(I)'
_cod_data_source_file d0nj05472k2.cif
_cod_data_source_block zj_CCDC4
_cod_depositor_comments 'Adding full bibliography for 7060289--7060295.cif.'
_cod_original_cell_volume 1438.5(5)
_cod_database_code 7060294
_shelx_shelxl_version_number 2018/3
_shelx_space_group_comment
;
The symmetry employed for this shelxl refinement is uniquely defined
by the following loop, which should always be used as a source of
symmetry information in preference to the above space-group names.
They are only intended as comments.
;
_shelx_estimated_absorpt_t_max 0.738
_shelx_estimated_absorpt_t_min 0.609
_olex2_refinement_description
;
1. Fixed Uiso
 At 1.2 times of:
  All C(H) groups, All N(H,H) groups
 At 1.5 times of:
  All O(H,H) groups
2.a Riding coordinates:
 O2W(H2WA,H2WB), O1W(H1WA,H1WB)
2.b Secondary CH2 refined with riding coordinates:
 N1(H1A,H1B)
2.c Aromatic/amide H refined with riding coordinates:
 C7(H7), C12(H12), C10(H10), C2(H2), C3(H3), C4(H4), C5(H5)
;
_olex2_submission_special_instructions 'No special instructions were received'

loop_
_space_group_symop_operation_xyz
'x, y, z'
'-x, y+1/2, -z+1/2'
'-x, -y, -z'
'x, -y-1/2, z-1/2'

loop_
_atom_site_label
_atom_site_type_symbol
_atom_site_fract_x
_atom_site_fract_y
_atom_site_fract_z
_atom_site_U_iso_or_equiv
_atom_site_adp_type
_atom_site_occupancy
_atom_site_site_symmetry_order
_atom_site_calc_flag
_atom_site_refinement_flags_posn
_atom_site_refinement_flags_adp
_atom_site_refinement_flags_occupancy
_atom_site_disorder_assembly
_atom_site_disorder_group
O2W O 0.570(3) 0.095(4) 0.2190(12) 0.74(4) Uani 1 1 d . . . . .
H2WA H 0.561092 0.040983 0.171318 1.108 Uiso 1 1 d R . . . .
H2WB H 0.617282 0.039683 0.260828 1.108 Uiso 1 1 d R . . . .
O1W O 0.7240(13) 0.0786(14) 0.8573(6) 0.217(6) Uani 1 1 d . . . . .
H1WA H 0.751661 0.136947 0.904101 0.325 Uiso 1 1 d R . . . .
H1WB H 0.761391 -0.015733 0.861091 0.325 Uiso 1 1 d R . . . .
Fe1 Fe 0.81195(9) 0.99565(11) 0.18453(5) 0.0411(4) Uani 1 1 d . . . . .
N1 N 0.9574(6) 0.8757(7) 0.1634(3) 0.0554(17) Uani 1 1 d . . . . .
H1A H 0.997464 0.955415 0.145265 0.066 Uiso 1 1 calc R . . . .
H1B H 1.002800 0.832535 0.213756 0.066 Uiso 1 1 calc R . . . .
C8 C 0.8569(7) 0.4448(8) 0.0660(4) 0.0474(18) Uani 1 1 d . . . . .
C11 C 0.8735(6) 0.6382(8) -0.0484(4) 0.0454(17) Uani 1 1 d . . . . .
C6 C 0.9251(7) 0.7397(8) 0.1003(4) 0.0461(17) Uani 1 1 d . . . . .
C7 C 0.8966(6) 0.5784(8) 0.1261(4) 0.0463(17) Uani 1 1 d . . . . .
H7 H 0.904197 0.559418 0.184650 0.056 Uiso 1 1 calc R . . . .
C12 C 0.9119(7) 0.7677(8) 0.0129(4) 0.0492(18) Uani 1 1 d . . . . .
H12 H 0.929401 0.876356 -0.004857 0.059 Uiso 1 1 calc R . . . .
N2 N 0.6811(6) 0.8388(8) 0.1168(4) 0.0574(16) Uani 1 1 d . . . . .
C10 C 0.8452(7) 0.4771(8) -0.0228(4) 0.0465(17) Uani 1 1 d . . . . .
H10 H 0.818331 0.389791 -0.064148 0.056 Uiso 1 1 calc R . . . .
C2 C 0.5621(9) 0.7152(12) -0.0166(6) 0.093(4) Uani 1 1 d . . . . .
H2 H 0.531151 0.725610 -0.077063 0.112 Uiso 1 1 calc R . . . .
C1 C 0.5378(8) 0.5702(11) 0.0247(5) 0.061(2) Uani 1 1 d . . . . .
C3 C 0.6327(9) 0.8464(11) 0.0316(6) 0.084(3) Uani 1 1 d . . . . .
H3 H 0.646041 0.943852 0.002049 0.101 Uiso 1 1 calc R . . . .
C4 C 0.6562(9) 0.6982(12) 0.1561(6) 0.093(4) Uani 1 1 d . . . . .
H4 H 0.686739 0.691267 0.216656 0.112 Uiso 1 1 calc R . . . .
C5 C 0.5877(10) 0.5620(13) 0.1123(6) 0.095(4) Uani 1 1 d . . . . .
H5 H 0.576221 0.465349 0.143199 0.114 Uiso 1 1 calc R . . . .
C9 C 0.8300(7) 0.2697(9) 0.0944(5) 0.0527(19) Uani 1 1 d . . . . .
O1 O 0.8472(5) 0.2441(6) 0.1755(3) 0.0596(14) Uani 1 1 d . . . . .
O2 O 0.7929(6) 0.1539(6) 0.0397(4) 0.0804(19) Uani 1 1 d . . . . .
C13 C 0.8640(7) 0.6700(9) -0.1429(4) 0.0485(17) Uani 1 1 d . . . . .
O3 O 0.8258(6) 0.5390(7) -0.1937(3) 0.0688(17) Uani 1 1 d . . . . .
O4 O 0.8879(6) 0.8098(7) -0.1669(3) 0.0730(17) Uani 1 1 d . . . . .

loop_
_atom_site_aniso_label
_atom_site_aniso_U_11
_atom_site_aniso_U_22
_atom_site_aniso_U_33
_atom_site_aniso_U_23
_atom_site_aniso_U_13
_atom_site_aniso_U_12
O2W 1.18(10) 0.79(6) 0.179(19) 0.15(3) 0.13(3) 0.82(7)
O1W 0.387(19) 0.124(8) 0.100(7) -0.033(7) 0.021(10) 0.043(11)
Fe1 0.0767(7) 0.0247(5) 0.0181(4) -0.0006(3) 0.0094(4) -0.0177(4)
N1 0.099(5) 0.032(3) 0.028(3) 0.000(2) 0.011(3) -0.009(3)
C8 0.076(5) 0.030(3) 0.038(4) 0.006(3) 0.020(4) 0.006(3)
C11 0.067(5) 0.042(4) 0.026(3) 0.002(3) 0.013(3) 0.008(3)
C6 0.074(5) 0.033(3) 0.031(3) 0.002(3) 0.016(3) -0.002(3)
C7 0.082(5) 0.031(3) 0.025(3) 0.001(2) 0.015(3) 0.003(3)
C12 0.083(5) 0.028(3) 0.039(4) 0.003(3) 0.022(4) 0.000(3)
N2 0.076(5) 0.052(4) 0.041(3) 0.002(3) 0.016(3) -0.012(3)
C10 0.076(5) 0.035(4) 0.030(3) -0.004(3) 0.019(3) 0.001(3)
C2 0.125(9) 0.082(7) 0.050(5) 0.001(5) -0.006(5) -0.049(6)
C1 0.076(6) 0.057(5) 0.044(4) -0.001(3) 0.010(4) -0.015(4)
C3 0.117(8) 0.060(6) 0.056(5) 0.015(4) -0.001(5) -0.031(5)
C4 0.132(9) 0.085(7) 0.048(5) -0.001(4) 0.006(5) -0.055(6)
C5 0.125(9) 0.084(7) 0.063(6) 0.003(5) 0.014(6) -0.056(6)
C9 0.079(6) 0.036(4) 0.043(4) 0.004(3) 0.018(4) 0.000(3)
O1 0.105(4) 0.039(3) 0.039(3) 0.006(2) 0.029(3) -0.004(3)
O2 0.139(6) 0.042(3) 0.053(3) -0.008(2) 0.020(4) -0.027(3)
C13 0.075(5) 0.041(4) 0.031(3) 0.010(3) 0.019(3) 0.004(3)
O3 0.114(5) 0.059(3) 0.032(3) -0.003(2) 0.022(3) 0.007(3)
O4 0.116(5) 0.063(4) 0.043(3) 0.010(3) 0.029(3) -0.013(3)

loop_
_atom_type_symbol
_atom_type_description
_atom_type_scat_dispersion_real
_atom_type_scat_dispersion_imag
_atom_type_scat_source
C C 0.0033 0.0016 'International Tables Vol C Tables 4.2.6.8 and 6.1.1.4'
H H 0.0000 0.0000 'International Tables Vol C Tables 4.2.6.8 and 6.1.1.4'
N N 0.0061 0.0033 'International Tables Vol C Tables 4.2.6.8 and 6.1.1.4'
O O 0.0106 0.0060 'International Tables Vol C Tables 4.2.6.8 and 6.1.1.4'
Fe Fe 0.3463 0.8444 'International Tables Vol C Tables 4.2.6.8 and 6.1.1.4'

loop_
_geom_angle_atom_site_label_1
_geom_angle_atom_site_label_2
_geom_angle_atom_site_label_3
_geom_angle
_geom_angle_site_symmetry_1
_geom_angle_site_symmetry_3
_geom_angle_publ_flag
N2 Fe1 N1 102.3(2) . . ?
O1 Fe1 N1 101.3(2) 1_565 . ?
O1 Fe1 N2 133.7(3) 1_565 . ?
O3 Fe1 N1 107.1(2) 4_576 . ?
O3 Fe1 N2 105.4(2) 4_576 . ?
O3 Fe1 O1 104.9(2) 4_576 1_565 ?
C6 N1 Fe1 112.1(5) . . ?
C7 C8 C10 118.4(6) . . ?
C7 C8 C9 121.1(6) . . ?
C10 C8 C9 120.4(6) . . ?
C12 C11 C10 119.7(6) . . ?
C12 C11 C13 120.4(6) . . ?
C10 C11 C13 119.9(6) . . ?
C7 C6 N1 118.8(5) . . ?
C12 C6 N1 121.9(6) . . ?
C12 C6 C7 119.0(6) . . ?
C6 C7 C8 121.2(6) . . ?
C11 C12 C6 121.4(6) . . ?
C3 N2 Fe1 123.7(5) . . ?
C3 N2 C4 115.8(7) . . ?
C4 N2 Fe1 119.1(5) . . ?
C11 C10 C8 120.2(6) . . ?
C1 C2 C3 120.4(8) . . ?
C2 C1 C1 121.6(10) . 3_665 ?
C5 C1 C2 116.6(8) . . ?
C5 C1 C1 121.8(10) . 3_665 ?
N2 C3 C2 123.1(8) . . ?
N2 C4 C5 124.2(8) . . ?
C1 C5 C4 119.8(9) . . ?
O1 C9 C8 118.3(6) . . ?
O2 C9 C8 119.9(6) . . ?
O2 C9 O1 121.8(6) . . ?
C9 O1 Fe1 104.9(4) . 1_545 ?
O3 C13 C11 114.3(6) . . ?
O4 C13 C11 121.1(6) . . ?
O4 C13 O3 124.6(6) . . ?
C13 O3 Fe1 130.6(5) . 4_575 ?

loop_
_geom_bond_atom_site_label_1
_geom_bond_atom_site_label_2
_geom_bond_distance
_geom_bond_site_symmetry_2
_geom_bond_publ_flag
Fe1 N1 2.125(7) . ?
Fe1 N2 2.025(6) . ?
Fe1 O1 1.975(5) 1_565 ?
Fe1 O3 1.933(5) 4_576 ?
N1 C6 1.426(8) . ?
C8 C7 1.390(9) . ?
C8 C10 1.415(9) . ?
C8 C9 1.493(9) . ?
C11 C12 1.377(9) . ?
C11 C10 1.385(9) . ?
C11 C13 1.510(8) . ?
C6 C7 1.388(9) . ?
C6 C12 1.383(8) . ?
N2 C3 1.314(9) . ?
N2 C4 1.336(10) . ?
C2 C1 1.379(12) . ?
C2 C3 1.394(11) . ?
C1 C1 1.481(16) 3_665 ?
C1 C5 1.351(12) . ?
C4 C5 1.387(12) . ?
C9 O1 1.271(8) . ?
C9 O2 1.235(8) . ?
C13 O3 1.290(8) . ?
C13 O4 1.210(8) . ?
